data_2206842
loop_
_publ_author_name
'David J. Watkin'
'Loren L. Parry'
'David J. Hotchkiss'
'Vanessa Eastwick-Field'
'George W. J. Fleet'

_publ_section_title
;
 3,5-<i>O</i>-Isopropylidene-2-<i>C</i>-methyl-<small>D</small>-xylonolactone
;
_journal_coeditor_code AT6030
_journal_issue 10
_journal_name_full 'Acta Crystallographica Section E'
_journal_page_first o3302
_journal_page_last o3303
_journal_paper_doi 10.1107/S1600536805028837
_journal_volume 61
_journal_year 2005
_chemical_formula_moiety 'C9 H14 O5'
_chemical_formula_sum 'C9 H14 O5'
_chemical_formula_weight 202.21
_chemical_name_systematic 3,5-O-Isopropylidene-2-C-methyl-D-xylonolactone
_space_group_IT_number 4
_symmetry_cell_setting monoclinic
_symmetry_space_group_name_Hall 'P 2yb'
_symmetry_space_group_name_H-M 'P 1 21 1'
_atom_sites_solution_hydrogens geom
_atom_sites_solution_primary direct
_audit_creation_method CRYSTALS_ver_12.82
_cell_angle_alpha 90
_cell_angle_beta 110.0336(12)
_cell_angle_gamma 90
_cell_formula_units_Z 2
_cell_length_a 8.3764(3)
_cell_length_b 5.9861(2)
_cell_length_c 10.4690(4)
_cell_measurement_reflns_used 1419
_cell_measurement_temperature 150
_cell_measurement_theta_max 30
_cell_measurement_theta_min 5
_cell_volume 493.17(3)
_computing_cell_refinement DENZO/SCALEPACK
_computing_data_collection 'COLLECT (Nonius, 1997-2001)'
_computing_data_reduction 'DENZO/SCALEPACK (Otwinowski & Minor, 1997)'
_computing_molecular_graphics 'CAMERON (Watkin et al., 1996)'
_computing_publication_material CRYSTALS
_computing_structure_refinement 'CRYSTALS (Betteridge et al., 2003)'
_computing_structure_solution 'SIR92 (Altomare et al., 1994)'
_diffrn_ambient_temperature 150
_diffrn_measured_fraction_theta_full 0.993
_diffrn_measured_fraction_theta_max 0.989
_diffrn_measurement_device_type 'Nonius KappaCCD'
_diffrn_measurement_method '\w scans'
_diffrn_radiation_monochromator graphite
_diffrn_radiation_type 'Mo K\a'
_diffrn_radiation_wavelength 0.71073
_diffrn_reflns_av_R_equivalents 0.034
_diffrn_reflns_limit_h_max 11
_diffrn_reflns_limit_h_min -11
_diffrn_reflns_limit_k_max 8
_diffrn_reflns_limit_k_min -8
_diffrn_reflns_limit_l_max 14
_diffrn_reflns_limit_l_min -14
_diffrn_reflns_number 7941
_diffrn_reflns_theta_full 29.057
_diffrn_reflns_theta_max 29.956
_diffrn_reflns_theta_min 5.127
_diffrn_standards_number 0
_exptl_absorpt_coefficient_mu 0.111
_exptl_absorpt_correction_T_max 0.99
_exptl_absorpt_correction_T_min 0.81
_exptl_absorpt_correction_type multi-scan
_exptl_absorpt_process_details '(DENZO/SCALEPACK; Otwinowski & Minor, 1997)'
_exptl_crystal_colour colourless
_exptl_crystal_density_diffrn 1.362
_exptl_crystal_description plate
_exptl_crystal_F_000 216
_exptl_crystal_size_max 1.00
_exptl_crystal_size_mid 0.28
_exptl_crystal_size_min 0.12
_refine_diff_density_max 0.28
_refine_diff_density_min -0.24
_refine_ls_extinction_method None
_refine_ls_goodness_of_fit_ref 0.9378
_refine_ls_hydrogen_treatment constr
_refine_ls_matrix_type full
_refine_ls_number_parameters 127
_refine_ls_number_reflns 1549
_refine_ls_number_restraints 1
_refine_ls_R_factor_all 0.0442
_refine_ls_R_factor_gt 0.0442
_refine_ls_shift/su_max 0.000276
_refine_ls_structure_factor_coef Fsqd
_refine_ls_weighting_details
;
w=1/[\s^2^(F^2^) + ( 0.04P)^2^ + 0.03P],  where P=(max(Fo^2^,0) + 2Fc^2^)/3
;
_refine_ls_weighting_scheme calc
_refine_ls_wR_factor_all 0.0744
_refine_ls_wR_factor_gt 0.0744
_refine_ls_wR_factor_ref 0.0744
_reflns_number_gt 1549
_reflns_number_total 1549
_reflns_threshold_expression I>-3.0\s(I)
_cod_data_source_file at6030.cif
_cod_data_source_block 2
_cod_depositor_comments
;
The following automatic conversions were performed:
'_symmetry_cell_setting' value 'Monoclinic' changed to 'monoclinic'
according to '/home/saulius/struct/CIF-dictionaries/cif_core.dic'
dictionary named 'cif_core.dic' version 2.4.1 from 2010-06-29.

Automatic conversion script
Id: cif_fix_enum 1527 2010-12-29 10:47:43Z saulius 

The following automatic conversions were performed:

'_symmetry_cell_setting' value 'Monoclinic' changed to 'monoclinic'
according to /home/saulius/struct/CIF-dictionaries/cif_core.dic
dictionary named 'cif_core.dic' version 2.4.1 from 2010-06-29.

Automatic conversion script
Id: cif_fix_values 1715 2011-07-08 13:25:40Z adriana 
;
_cod_original_sg_symbol_H-M 'P 1 21 1 '
_cod_database_code 2206842
_cod_database_fobs_code 2206842

loop_
_symmetry_equiv_pos_as_xyz
x,y,z
-x,y+1/2,-z

loop_
_atom_site_label
_atom_site_fract_x
_atom_site_fract_y
_atom_site_fract_z
_atom_site_U_iso_or_equiv
_atom_site_adp_type
_atom_site_occupancy
_atom_site_type_symbol
C15 0.3718(2) 0.6651(3) 0.12110(16) 0.0178 Uani 1.0000 C
C2 0.25213(19) 0.5660(3) 0.18739(15) 0.0184 Uani 1.0000 C
C3 0.1006(2) 0.7239(3) 0.13919(17) 0.0224 Uani 1.0000 C
O4 0.17777(14) 0.94293(19) 0.13389(12) 0.0229 Uani 1.0000 O
C5 0.3328(2) 0.9145(3) 0.12495(15) 0.0186 Uani 1.0000 C
O6 0.41821(15) 1.0723(2) 0.11673(12) 0.0263 Uani 1.0000 O
C7 -0.0008(2) 0.7359(3) 0.23305(18) 0.0293 Uani 1.0000 C
O8 0.10426(16) 0.7433(2) 0.37196(12) 0.0287 Uani 1.0000 O
C9 0.2271(2) 0.5693(3) 0.41041(17) 0.0241 Uani 1.0000 C
O10 0.33568(13) 0.5859(2) 0.33001(10) 0.0202 Uani 1.0000 O
C11 0.1474(3) 0.3382(3) 0.3982(2) 0.0342 Uani 1.0000 C
C12 0.3401(3) 0.6203(4) 0.55389(17) 0.0359 Uani 1.0000 C
C13 0.55828(19) 0.6121(3) 0.18621(16) 0.0223 Uani 1.0000 C
O14 0.30492(14) 0.6050(2) -0.02003(10) 0.0248 Uani 1.0000 O
H21 0.2210 0.4095 0.1608 0.0219 Uiso 1.0000 H
H31 0.0257 0.6832 0.0454 0.0259 Uiso 1.0000 H
H71 -0.0734 0.6026 0.2171 0.0361 Uiso 1.0000 H
H72 -0.0703 0.8703 0.2135 0.0359 Uiso 1.0000 H
H111 0.2352 0.2273 0.4293 0.0549 Uiso 1.0000 H
H112 0.0802 0.3068 0.3029 0.0551 Uiso 1.0000 H
H113 0.0743 0.3331 0.4548 0.0544 Uiso 1.0000 H
H121 0.4335 0.5066 0.5825 0.0553 Uiso 1.0000 H
H122 0.2716 0.6088 0.6138 0.0542 Uiso 1.0000 H
H123 0.3885 0.7681 0.5587 0.0549 Uiso 1.0000 H
H131 0.6208 0.6964 0.1394 0.0328 Uiso 1.0000 H
H132 0.5756 0.4529 0.1770 0.0330 Uiso 1.0000 H
H133 0.5967 0.6557 0.2803 0.0330 Uiso 1.0000 H
H1 0.3875 0.5895 -0.0472 0.0382 Uiso 1.0000 H

loop_
_atom_site_aniso_label
_atom_site_aniso_U_11
_atom_site_aniso_U_22
_atom_site_aniso_U_33
_atom_site_aniso_U_12
_atom_site_aniso_U_13
_atom_site_aniso_U_23
C15 0.0187(8) 0.0185(7) 0.0161(8) -0.0012(6) 0.0057(6) -0.0027(6)
C2 0.0198(7) 0.0176(7) 0.0175(7) -0.0014(6) 0.0061(6) -0.0023(6)
C3 0.0171(8) 0.0232(8) 0.0247(8) -0.0016(7) 0.0042(6) 0.0007(6)
O4 0.0227(6) 0.0202(6) 0.0271(6) 0.0043(5) 0.0101(5) 0.0042(5)
C5 0.0214(8) 0.0218(8) 0.0136(7) 0.0006(6) 0.0072(6) 0.0004(6)
O6 0.0342(7) 0.0210(6) 0.0286(6) -0.0032(6) 0.0172(5) 0.0009(5)
C7 0.0202(8) 0.0336(10) 0.0359(10) 0.0032(8) 0.0117(7) 0.0050(8)
O8 0.0310(7) 0.0287(7) 0.0327(7) 0.0044(5) 0.0190(6) 0.0012(6)
C9 0.0281(8) 0.0247(8) 0.0255(8) -0.0008(7) 0.0168(7) 0.0023(7)
O10 0.0204(5) 0.0240(6) 0.0170(5) 0.0005(5) 0.0073(4) 0.0024(5)
C11 0.0439(12) 0.0287(10) 0.0374(11) -0.0060(9) 0.0234(9) 0.0037(8)
C12 0.0444(11) 0.0417(11) 0.0241(9) -0.0041(9) 0.0149(8) 0.0001(8)
C13 0.0198(7) 0.0230(8) 0.0248(8) -0.0003(7) 0.0087(6) -0.0008(7)
O14 0.0260(6) 0.0315(7) 0.0179(5) -0.0026(5) 0.0088(4) -0.0058(5)

loop_
_atom_type_symbol
_atom_type_scat_dispersion_real
_atom_type_scat_dispersion_imag
_atom_type_scat_source
C 0.0033 0.0016 'International Tables Vol C 4.2.6.8 and 6.1.1.4'
H 0.0000 0.0000 'International Tables Vol C 4.2.6.8 and 6.1.1.4'
O 0.0106 0.0060 'International Tables Vol C 4.2.6.8 and 6.1.1.4'

loop_
_geom_angle_atom_site_label_1
_geom_angle_atom_site_label_2
_geom_angle_atom_site_label_3
_geom_angle
_geom_angle_publ_flag
C2 C15 C5 100.84(13) no
C2 C15 C13 117.01(13) no
C5 C15 C13 112.97(14) no
C2 C15 O14 106.60(12) no
C5 C15 O14 105.06(13) no
C13 C15 O14 113.04(13) no
C15 C2 C3 102.22(13) no
C15 C2 O10 106.39(12) no
C3 C2 O10 110.53(13) no
C15 C2 H21 113.2 no
C3 C2 H21 112.7 no
O10 C2 H21 111.3 no
C2 C3 O4 103.79(12) no
C2 C3 C7 113.95(15) no
O4 C3 C7 109.62(15) no
C2 C3 H31 110.3 no
O4 C3 H31 108.5 no
C7 C3 H31 110.4 no
C3 O4 C5 109.70(12) no
C15 C5 O4 110.20(14) no
C15 C5 O6 128.67(15) no
O4 C5 O6 121.08(15) no
C3 C7 O8 112.36(14) no
C3 C7 H71 107.8 no
O8 C7 H71 109.3 no
C3 C7 H72 109.5 no
O8 C7 H72 107.8 no
H71 C7 H72 110.1 no
C7 O8 C9 113.68(13) no
O8 C9 O10 108.96(13) no
O8 C9 C11 112.85(14) no
O10 C9 C11 111.11(15) no
O8 C9 C12 106.30(15) no
O10 C9 C12 105.17(14) no
C11 C9 C12 112.06(16) no
C9 O10 C2 115.24(12) no
C9 C11 H111 109.7 no
C9 C11 H112 110.0 no
H111 C11 H112 108.6 no
C9 C11 H113 108.8 no
H111 C11 H113 109.5 no
H112 C11 H113 110.2 no
C9 C12 H121 108.7 no
C9 C12 H122 108.4 no
H121 C12 H122 109.1 no
C9 C12 H123 110.2 no
H121 C12 H123 109.6 no
H122 C12 H123 110.8 no
C15 C13 H131 108.5 no
C15 C13 H132 109.1 no
H131 C13 H132 109.5 no
C15 C13 H133 109.7 no
H131 C13 H133 109.0 no
H132 C13 H133 110.9 no
C15 O14 H1 107.5 no

loop_
_geom_bond_atom_site_label_1
_geom_bond_atom_site_label_2
_geom_bond_distance
_geom_bond_publ_flag
C15 C2 1.522(2) no
C15 C5 1.532(2) no
C15 C13 1.508(2) no
C15 O14 1.4350(18) no
C2 C3 1.523(2) no
C2 O10 1.4204(18) no
C2 H21 0.987 no
C3 O4 1.471(2) no
C3 C7 1.504(2) no
C3 H31 0.997 no
O4 C5 1.3447(19) no
C5 O6 1.206(2) no
C7 O8 1.419(2) no
C7 H71 0.982 no
C7 H72 0.973 no
O8 C9 1.422(2) no
C9 O10 1.4391(19) no
C9 C11 1.522(3) no
C9 C12 1.507(2) no
C11 H111 0.961 no
C11 H112 0.981 no
C11 H113 0.988 no
C12 H121 1.002 no
C12 H122 0.987 no
C12 H123 0.967 no
C13 H131 0.972 no
C13 H132 0.974 no
C13 H133 0.961 no
O14 H1 0.838 no

loop_
_geom_hbond_atom_site_label_D
_geom_hbond_atom_site_label_H
_geom_hbond_atom_site_label_A
_geom_hbond_site_symmetry_A
_geom_hbond_distance_DH
_geom_hbond_distance_HA
_geom_hbond_distance_DA
_geom_hbond_angle_DHA
_geom_hbond_publ_flag
O14 H1 O6 2_645 0.838 2.000 2.837(2) 176.4 yes

loop_
_cod_related_entry_id
_cod_related_entry_database
_cod_related_entry_code
1 ChemSpider 13176634
